data_2209651
loop_
_publ_author_name
'Bolte, Michael'

_publ_section_title
;{5-[4'-(2,2,5,5-Tetramethyl-3-pyrroline-1-oxyl-3-carbonyl)biphenyl-4-ylethynyl]-2,3,7,8,12,13,17,18-octaethylporphyrinato}copper(II)
 benzene solvate
;
_journal_coeditor_code SG2037
_journal_issue 7
_journal_name_full 'Acta Crystallographica Section E'
_journal_page_first m1609
_journal_page_last m1610
_journal_paper_doi 10.1107/S1600536806022987
_journal_volume 62
_journal_year 2006
_chemical_formula_iupac 'C59 H64 Cu N5 O3 , C6 H6'
_chemical_formula_moiety 'C59 H64 Cu N5 O3 , C6 H6'
_chemical_formula_sum 'C65 H70 Cu N5 O3'
_chemical_formula_weight 1032.80
_chemical_name_systematic
;{5-[4'-(2,2,5,5-Tetramethyl-3-pyrroline-1-oxyl-3-carbonyl)biphenyl-4-ylethynyl]-
2,3,7,8,12,13,17,18-octaethylporphyrinato}copper(II)
 benzene solvate
;
_space_group_IT_number 2
_symmetry_cell_setting triclinic
_symmetry_space_group_name_Hall '-P 1'
_symmetry_space_group_name_H-M 'P -1'
_atom_sites_solution_hydrogens geom
_atom_sites_solution_primary direct
_atom_sites_solution_secondary difmap
_audit_creation_method SHELXL97
_cell_angle_alpha 73.325(5)
_cell_angle_beta 82.552(5)
_cell_angle_gamma 89.157(5)
_cell_formula_units_Z 2
_cell_length_a 12.7494(8)
_cell_length_b 13.1040(8)
_cell_length_c 17.4594(11)
_cell_measurement_reflns_used 28958
_cell_measurement_temperature 173(2)
_cell_measurement_theta_max 25.8
_cell_measurement_theta_min 3.5
_cell_volume 2769.9(3)
_computing_cell_refinement X-AREA
_computing_data_collection 'X-AREA (Stoe & Cie, 2001)'
_computing_data_reduction X-AREA
_computing_molecular_graphics 'XP in SHELXTL-Plus (Sheldrick, 1991)'
_computing_publication_material 'SHELXL97 and PLATON (Spek, 2003)'
_computing_structure_refinement 'SHELXL97 (Sheldrick, 1997)'
_computing_structure_solution 'SHELXS97 (Sheldrick, 1990)'
_diffrn_ambient_temperature 173(2)
_diffrn_measured_fraction_theta_full 0.996
_diffrn_measured_fraction_theta_max 0.988
_diffrn_measurement_device_type 'Stoe IPDS-II two-circle'
_diffrn_measurement_method \w
_diffrn_radiation_monochromator graphite
_diffrn_radiation_source 'fine-focus sealed tube'
_diffrn_radiation_type MoK\a
_diffrn_radiation_wavelength 0.71073
_diffrn_reflns_av_R_equivalents 0.0970
_diffrn_reflns_av_sigmaI/netI 0.0817
_diffrn_reflns_limit_h_max 15
_diffrn_reflns_limit_h_min -15
_diffrn_reflns_limit_k_max 15
_diffrn_reflns_limit_k_min -15
_diffrn_reflns_limit_l_max 21
_diffrn_reflns_limit_l_min -21
_diffrn_reflns_number 35264
_diffrn_reflns_theta_full 25.00
_diffrn_reflns_theta_max 25.60
_diffrn_reflns_theta_min 3.59
_diffrn_standards_decay_% 0
_diffrn_standards_interval_time 0
_diffrn_standards_number 0
_exptl_absorpt_coefficient_mu 0.445
_exptl_absorpt_correction_T_max 0.9452
_exptl_absorpt_correction_T_min 0.9007
_exptl_absorpt_correction_type multi-scan
_exptl_absorpt_process_details '(MULABS; Spek, 2003; Blessing, 1995)'
_exptl_crystal_colour red
_exptl_crystal_density_diffrn 1.238
_exptl_crystal_density_method 'not measured'
_exptl_crystal_description plate
_exptl_crystal_F_000 1096
_exptl_crystal_size_max 0.24
_exptl_crystal_size_mid 0.13
_exptl_crystal_size_min 0.08
_refine_diff_density_max 0.327
_refine_diff_density_min -0.546
_refine_ls_extinction_method none
_refine_ls_goodness_of_fit_ref 0.998
_refine_ls_hydrogen_treatment constr
_refine_ls_matrix_type full
_refine_ls_number_parameters 667
_refine_ls_number_reflns 10306
_refine_ls_number_restraints 0
_refine_ls_restrained_S_all 0.998
_refine_ls_R_factor_all 0.0776
_refine_ls_R_factor_gt 0.0512
_refine_ls_shift/su_max 0.001
_refine_ls_shift/su_mean 0.000
_refine_ls_structure_factor_coef Fsqd
_refine_ls_weighting_details 'calc w = 1/[\s^2^(Fo^2^)+(0.0613P)^2^] where P=(Fo^2^+2Fc^2^)/3'
_refine_ls_weighting_scheme calc
_refine_ls_wR_factor_gt 0.1093
_refine_ls_wR_factor_ref 0.1188
_reflns_number_gt 7700
_reflns_number_total 10306
_reflns_threshold_expression I>2\s(I)
_cod_data_source_file sg2037.cif
_cod_data_source_block I
_cod_depositor_comments
;
The following automatic conversions were performed:
'_symmetry_cell_setting' value 'Triclinic' changed to 'triclinic'
according to '/home/saulius/struct/CIF-dictionaries/cif_core.dic'
dictionary named 'cif_core.dic' version 2.4.1 from 2010-06-29.

Automatic conversion script
Id: cif_fix_enum 1527 2010-12-29 10:47:43Z saulius 

The following automatic conversions were performed:

'_symmetry_cell_setting' value 'Triclinic' changed to 'triclinic'
according to /home/saulius/struct/CIF-dictionaries/cif_core.dic
dictionary named 'cif_core.dic' version 2.4.1 from 2010-06-29.

Automatic conversion script
Id: cif_fix_values 1715 2011-07-08 13:25:40Z adriana 
;
_cod_database_code 2209651
_cod_database_fobs_code 2209651

loop_
_symmetry_equiv_pos_as_xyz
'x, y, z'
'-x, -y, -z'

loop_
_atom_site_type_symbol
_atom_site_label
_atom_site_fract_x
_atom_site_fract_y
_atom_site_fract_z
_atom_site_U_iso_or_equiv
_atom_site_adp_type
_atom_site_calc_flag
_atom_site_refinement_flags
_atom_site_occupancy
Cu Cu1 0.64231(2) 0.08206(2) 0.39980(2) 0.01429(9) Uani d . 1
N N1 0.60967(17) 0.20188(17) 0.30533(13) 0.0163(5) Uani d . 1
N N2 0.53961(17) -0.01615(17) 0.37673(14) 0.0182(5) Uani d . 1
N N3 0.67927(17) -0.03927(17) 0.49172(14) 0.0181(5) Uani d . 1
N N4 0.74951(17) 0.17838(17) 0.42049(13) 0.0169(5) Uani d . 1
C C11 0.6398(2) 0.3084(2) 0.28396(16) 0.0161(5) Uani d . 1
C C12 0.5979(2) 0.3673(2) 0.20972(16) 0.0176(5) Uani d . 1
C C13 0.5429(2) 0.2935(2) 0.18733(16) 0.0185(5) Uani d . 1
C C14 0.5493(2) 0.1920(2) 0.24705(16) 0.0171(5) Uani d . 1
C C15 0.4964(2) 0.0986(2) 0.24798(17) 0.0197(6) Uani d . 1
H H15 0.4618 0.1014 0.2024 0.024 Uiso calc R 1
C C16 0.6102(2) 0.4836(2) 0.16235(17) 0.0218(6) Uani d . 1
H H16A 0.6085 0.4902 0.1046 0.026 Uiso calc R 1
H H16B 0.6803 0.5105 0.1677 0.026 Uiso calc R 1
C C17 0.5242(3) 0.5535(2) 0.1897(2) 0.0325(7) Uani d . 1
H H17A 0.5365 0.6276 0.1566 0.049 Uiso calc R 1
H H17B 0.5266 0.5490 0.2464 0.049 Uiso calc R 1
H H17C 0.4546 0.5284 0.1835 0.049 Uiso calc R 1
C C18 0.4859(2) 0.3123(2) 0.11333(18) 0.0251(6) Uani d . 1
H H18A 0.4196 0.2689 0.1282 0.030 Uiso calc R 1
H H18B 0.4667 0.3882 0.0958 0.030 Uiso calc R 1
C C19 0.5514(3) 0.2847(3) 0.0432(2) 0.0389(8) Uani d . 1
H H19A 0.5108 0.2989 -0.0026 0.058 Uiso calc R 1
H H19B 0.5690 0.2092 0.0595 0.058 Uiso calc R 1
H H19C 0.6168 0.3284 0.0273 0.058 Uiso calc R 1
C C21 0.4894(2) 0.0025(2) 0.30840(17) 0.0170(5) Uani d . 1
C C22 0.4245(2) -0.0903(2) 0.31200(17) 0.0204(6) Uani d . 1
C C23 0.4320(2) -0.1632(2) 0.38470(17) 0.0188(6) Uani d . 1
C C24 0.5054(2) -0.1167(2) 0.42381(17) 0.0189(5) Uani d . 1
C C25 0.5417(2) -0.1707(2) 0.49634(16) 0.0188(5) Uani d . 1
H H25 0.5060 -0.2352 0.5275 0.023 Uiso calc R 1
C C26 0.3669(2) -0.1032(2) 0.24413(19) 0.0268(6) Uani d . 1
H H26A 0.3534 -0.0320 0.2083 0.032 Uiso calc R 1
H H26B 0.2978 -0.1399 0.2672 0.032 Uiso calc R 1
C C27 0.4317(4) -0.1672(4) 0.1951(3) 0.0685(15) Uani d . 1
H H27A 0.3929 -0.1745 0.1520 0.103 Uiso calc R 1
H H27B 0.4443 -0.2381 0.2304 0.103 Uiso calc R 1
H H27C 0.4997 -0.1303 0.1715 0.103 Uiso calc R 1
C C28 0.3804(2) -0.2726(2) 0.41925(19) 0.0236(6) Uani d . 1
H H28A 0.3203 -0.2771 0.3896 0.028 Uiso calc R 1
H H28B 0.3515 -0.2817 0.4763 0.028 Uiso calc R 1
C C29 0.4552(3) -0.3643(2) 0.4152(2) 0.0344(7) Uani d . 1
H H29A 0.4163 -0.4325 0.4385 0.052 Uiso calc R 1
H H29B 0.5139 -0.3620 0.4458 0.052 Uiso calc R 1
H H29C 0.4830 -0.3571 0.3589 0.052 Uiso calc R 1
C C31 0.6270(2) -0.1367(2) 0.52638(16) 0.0186(5) Uani d . 1
C C32 0.6788(2) -0.2015(2) 0.59283(16) 0.0199(6) Uani d . 1
C C33 0.7652(2) -0.1425(2) 0.59693(17) 0.0207(6) Uani d . 1
C C34 0.7635(2) -0.0416(2) 0.53501(17) 0.0189(5) Uani d . 1
C C35 0.8337(2) 0.0432(2) 0.52233(17) 0.0204(6) Uani d . 1
H H35 0.8927 0.0302 0.5517 0.024 Uiso calc R 1
C C36 0.6466(2) -0.3133(2) 0.64373(18) 0.0240(6) Uani d . 1
H H36A 0.5696 -0.3239 0.6447 0.029 Uiso calc R 1
H H36B 0.6602 -0.3219 0.6998 0.029 Uiso calc R 1
C C37 0.7059(3) -0.3985(3) 0.6124(2) 0.0400(8) Uani d . 1
H H37A 0.6825 -0.4693 0.6475 0.060 Uiso calc R 1
H H37B 0.7821 -0.3892 0.6122 0.060 Uiso calc R 1
H H37C 0.6913 -0.3917 0.5575 0.060 Uiso calc R 1
C C38 0.8433(2) -0.1705(2) 0.65758(18) 0.0251(6) Uani d . 1
H H38A 0.9147 -0.1438 0.6302 0.030 Uiso calc R 1
H H38B 0.8459 -0.2490 0.6790 0.030 Uiso calc R 1
C C39 0.8137(3) -0.1228(3) 0.7280(2) 0.0386(8) Uani d . 1
H H39A 0.8662 -0.1428 0.7657 0.058 Uiso calc R 1
H H39B 0.7437 -0.1502 0.7560 0.058 Uiso calc R 1
H H39C 0.8123 -0.0450 0.7072 0.058 Uiso calc R 1
C C41 0.8265(2) 0.1450(2) 0.47114(16) 0.0178(5) Uani d . 1
C C42 0.8963(2) 0.2334(2) 0.46698(17) 0.0190(5) Uani d . 1
C C43 0.8602(2) 0.3220(2) 0.41515(17) 0.0193(6) Uani d . 1
C C44 0.7680(2) 0.2871(2) 0.38547(16) 0.0155(5) Uani d . 1
C C45 0.70780(19) 0.3509(2) 0.32704(16) 0.0153(5) Uani d . 1
C C46 0.9872(2) 0.2246(2) 0.51652(18) 0.0249(6) Uani d . 1
H H46A 1.0368 0.2859 0.4911 0.030 Uiso calc R 1
H H46B 1.0260 0.1588 0.5158 0.030 Uiso calc R 1
C C47 0.9515(3) 0.2221(3) 0.6046(2) 0.0350(7) Uani d . 1
H H47A 1.0135 0.2168 0.6332 0.052 Uiso calc R 1
H H47B 0.9040 0.1604 0.6308 0.052 Uiso calc R 1
H H47C 0.9141 0.2876 0.6060 0.052 Uiso calc R 1
C C48 0.9116(2) 0.4323(2) 0.3936(2) 0.0305(7) Uani d . 1
H H48A 0.8968 0.4738 0.3392 0.037 Uiso calc R 1
H H48B 0.9892 0.4255 0.3919 0.037 Uiso calc R 1
C C49 0.8704(3) 0.4925(3) 0.4548(2) 0.0449(10) Uani d . 1
H H49A 0.9053 0.5630 0.4391 0.067 Uiso calc R 1
H H49B 0.8860 0.4522 0.5085 0.067 Uiso calc R 1
H H49C 0.7938 0.5008 0.4556 0.067 Uiso calc R 1
C C51 0.7150(2) 0.4650(2) 0.31069(16) 0.0183(5) Uani d . 1
C C52 0.7174(2) 0.5603(2) 0.30094(17) 0.0209(6) Uani d . 1
C C53 0.7293(2) 0.6741(2) 0.28496(18) 0.0209(6) Uani d . 1
C C54 0.7354(2) 0.7210(2) 0.34747(18) 0.0230(6) Uani d . 1
H H54 0.7255 0.6778 0.4019 0.028 Uiso calc R 1
C C55 0.7558(2) 0.8297(2) 0.33066(18) 0.0227(6) Uani d . 1
H H55 0.7600 0.8593 0.3739 0.027 Uiso calc R 1
C C56 0.7702(2) 0.8965(2) 0.25137(17) 0.0198(6) Uani d . 1
C C57 0.7595(2) 0.8507(2) 0.18866(19) 0.0253(6) Uani d . 1
H H57 0.7667 0.8946 0.1344 0.030 Uiso calc R 1
C C58 0.7387(2) 0.7418(2) 0.20564(18) 0.0246(6) Uani d . 1
H H58 0.7306 0.7128 0.1627 0.030 Uiso calc R 1
C C61 0.8011(2) 1.0119(2) 0.23223(17) 0.0198(6) Uani d . 1
C C62 0.7735(2) 1.0881(2) 0.16376(18) 0.0236(6) Uani d . 1
H H62 0.7318 1.0666 0.1296 0.028 Uiso calc R 1
C C63 0.8058(2) 1.1949(2) 0.14449(19) 0.0247(6) Uani d . 1
H H63 0.7878 1.2454 0.0972 0.030 Uiso calc R 1
C C64 0.8646(2) 1.2253(2) 0.19591(18) 0.0215(6) Uani d . 1
C C65 0.8919(2) 1.1534(2) 0.26516(18) 0.0227(6) Uani d . 1
H H65 0.9316 1.1764 0.2998 0.027 Uiso calc R 1
C C66 0.8601(2) 1.0461(2) 0.28359(18) 0.0222(6) Uani d . 1
H H66 0.8785 0.9962 0.3310 0.027 Uiso calc R 1
O O67 0.89586(15) 1.33467(15) 0.17869(13) 0.0259(4) Uani d . 1
C C68 0.9986(2) 1.3572(2) 0.14739(17) 0.0214(6) Uani d . 1
O O68 1.05803(17) 1.29315(17) 0.12858(16) 0.0374(5) Uani d . 1
C C71 1.0308(2) 1.4690(2) 0.13769(17) 0.0210(6) Uani d . 1
C C72 0.9702(2) 1.5466(2) 0.15402(18) 0.0249(6) Uani d . 1
H H72 0.8974 1.5370 0.1751 0.030 Uiso calc R 1
C C73 1.0307(2) 1.6510(2) 0.13522(19) 0.0265(6) Uani d . 1
N N74 1.13712(19) 1.61827(19) 0.10616(17) 0.0301(6) Uani d . 1
O O74 1.21643(19) 1.68318(19) 0.08179(18) 0.0493(7) Uani d . 1
C C75 1.1450(2) 1.5053(2) 0.10581(18) 0.0239(6) Uani d . 1
C C76 0.9904(3) 1.7391(3) 0.0672(2) 0.0377(8) Uani d . 1
H H76A 1.0323 1.8047 0.0574 0.057 Uiso calc R 1
H H76B 0.9159 1.7520 0.0828 0.057 Uiso calc R 1
H H76C 0.9973 1.7167 0.0178 0.057 Uiso calc R 1
C C77 1.0364(3) 1.6889(3) 0.2107(2) 0.0377(8) Uani d . 1
H H77A 1.0765 1.7566 0.1951 0.057 Uiso calc R 1
H H77B 1.0717 1.6353 0.2499 0.057 Uiso calc R 1
H H77C 0.9646 1.6989 0.2348 0.057 Uiso calc R 1
C C78 1.1789(3) 1.5003(3) 0.0199(2) 0.0432(9) Uani d . 1
H H78A 1.2529 1.5245 0.0031 0.065 Uiso calc R 1
H H78B 1.1341 1.5465 -0.0166 0.065 Uiso calc R 1
H H78C 1.1715 1.4268 0.0180 0.065 Uiso calc R 1
C C79 1.2235(3) 1.4492(3) 0.1627(3) 0.0464(9) Uani d . 1
H H79A 1.2954 1.4755 0.1390 0.070 Uiso calc R 1
H H79B 1.2188 1.3722 0.1707 0.070 Uiso calc R 1
H H79C 1.2064 1.4641 0.2147 0.070 Uiso calc R 1
C C81 0.8274(5) 0.9016(4) 0.9300(3) 0.0688(15) Uani d . 1
H H81 0.8868 0.8704 0.9074 0.083 Uiso calc R 1
C C82 0.8316(4) 1.0068(4) 0.9282(3) 0.0622(12) Uani d . 1
H H82 0.8946 1.0479 0.9051 0.075 Uiso calc R 1
C C83 0.7458(4) 1.0532(3) 0.9596(3) 0.0547(11) Uani d . 1
H H83 0.7492 1.1265 0.9572 0.066 Uiso calc R 1
C C84 0.6547(4) 0.9939(3) 0.9944(3) 0.0550(11) Uani d . 1
H H84 0.5953 1.0259 1.0161 0.066 Uiso calc R 1
C C85 0.6503(4) 0.8868(4) 0.9976(3) 0.0673(14) Uani d . 1
H H85 0.5882 0.8449 1.0222 0.081 Uiso calc R 1
C C86 0.7370(6) 0.8416(3) 0.9646(3) 0.0767(18) Uani d . 1
H H86 0.7339 0.7687 0.9658 0.092 Uiso calc R 1

loop_
_atom_site_aniso_label
_atom_site_aniso_U_11
_atom_site_aniso_U_22
_atom_site_aniso_U_33
_atom_site_aniso_U_12
_atom_site_aniso_U_13
_atom_site_aniso_U_23
Cu1 0.01707(16) 0.00907(15) 0.01742(17) -0.00112(11) -0.00445(12) -0.00387(12)
N1 0.0189(11) 0.0132(11) 0.0174(12) -0.0007(8) -0.0049(9) -0.0041(9)
N2 0.0207(11) 0.0125(11) 0.0209(12) -0.0005(8) -0.0030(9) -0.0040(9)
N3 0.0204(11) 0.0130(11) 0.0219(12) 0.0001(9) -0.0053(9) -0.0052(9)
N4 0.0191(11) 0.0135(11) 0.0183(12) 0.0000(8) -0.0035(9) -0.0043(9)
C11 0.0150(12) 0.0129(12) 0.0195(13) 0.0013(9) 0.0002(10) -0.0046(10)
C12 0.0179(13) 0.0130(12) 0.0204(14) 0.0014(10) -0.0001(11) -0.0033(11)
C13 0.0200(13) 0.0172(13) 0.0184(14) 0.0023(10) -0.0032(11) -0.0050(11)
C14 0.0158(12) 0.0160(13) 0.0214(14) 0.0005(10) -0.0040(10) -0.0077(11)
C15 0.0213(13) 0.0176(13) 0.0237(15) 0.0019(10) -0.0081(11) -0.0093(11)
C16 0.0285(15) 0.0159(13) 0.0196(14) 0.0001(11) -0.0058(12) -0.0017(11)
C17 0.0345(17) 0.0200(15) 0.047(2) 0.0071(12) -0.0161(15) -0.0122(14)
C18 0.0302(15) 0.0192(14) 0.0249(15) 0.0005(11) -0.0116(12) -0.0012(12)
C19 0.0396(19) 0.055(2) 0.0236(17) -0.0034(16) -0.0078(14) -0.0126(16)
C21 0.0156(12) 0.0142(12) 0.0239(14) -0.0006(10) -0.0041(11) -0.0091(11)
C22 0.0187(13) 0.0186(13) 0.0276(15) 0.0019(10) -0.0056(11) -0.0114(12)
C23 0.0170(13) 0.0147(13) 0.0263(15) -0.0012(10) -0.0011(11) -0.0092(11)
C24 0.0178(13) 0.0155(13) 0.0245(15) -0.0009(10) -0.0002(11) -0.0088(11)
C25 0.0218(13) 0.0124(12) 0.0201(14) -0.0048(10) 0.0022(11) -0.0029(11)
C26 0.0293(15) 0.0198(14) 0.0339(17) -0.0021(11) -0.0134(13) -0.0077(13)
C27 0.097(4) 0.080(3) 0.054(3) 0.049(3) -0.046(3) -0.047(3)
C28 0.0235(14) 0.0187(14) 0.0300(16) -0.0081(11) -0.0003(12) -0.0100(12)
C29 0.0413(18) 0.0151(14) 0.047(2) -0.0037(13) -0.0031(15) -0.0098(14)
C31 0.0238(14) 0.0135(12) 0.0182(14) 0.0001(10) -0.0009(11) -0.0046(11)
C32 0.0256(14) 0.0178(13) 0.0158(13) 0.0019(11) -0.0004(11) -0.0051(11)
C33 0.0237(14) 0.0173(13) 0.0206(14) 0.0033(10) -0.0036(11) -0.0044(11)
C34 0.0235(14) 0.0133(12) 0.0206(14) 0.0016(10) -0.0047(11) -0.0052(11)
C35 0.0208(13) 0.0185(13) 0.0238(15) 0.0012(10) -0.0072(11) -0.0072(11)
C36 0.0271(15) 0.0183(14) 0.0223(15) -0.0004(11) -0.0021(12) 0.0004(12)
C37 0.051(2) 0.0205(16) 0.045(2) -0.0009(14) 0.0022(17) -0.0077(15)
C38 0.0280(15) 0.0225(14) 0.0249(15) 0.0028(11) -0.0092(12) -0.0049(12)
C39 0.0392(19) 0.051(2) 0.0297(18) 0.0106(15) -0.0120(15) -0.0150(16)
C41 0.0200(13) 0.0161(13) 0.0195(14) -0.0006(10) -0.0030(11) -0.0085(11)
C42 0.0169(13) 0.0205(14) 0.0220(14) -0.0023(10) -0.0036(11) -0.0093(11)
C43 0.0175(13) 0.0173(13) 0.0244(15) -0.0035(10) -0.0004(11) -0.0088(11)
C44 0.0190(13) 0.0111(12) 0.0161(13) -0.0031(9) 0.0010(10) -0.0050(10)
C45 0.0153(12) 0.0128(12) 0.0171(13) -0.0016(9) 0.0016(10) -0.0047(10)
C46 0.0200(14) 0.0248(15) 0.0320(16) -0.0008(11) -0.0083(12) -0.0093(13)
C47 0.0380(18) 0.0418(19) 0.0315(18) -0.0030(14) -0.0143(14) -0.0161(15)
C48 0.0257(15) 0.0183(14) 0.046(2) -0.0082(11) -0.0132(14) -0.0028(13)
C49 0.070(3) 0.0193(16) 0.055(2) 0.0031(15) -0.033(2) -0.0153(16)
C51 0.0175(13) 0.0172(14) 0.0199(14) -0.0012(10) -0.0019(11) -0.0051(11)
C52 0.0214(13) 0.0155(14) 0.0250(15) -0.0002(10) -0.0046(11) -0.0038(11)
C53 0.0212(13) 0.0120(13) 0.0305(16) -0.0008(10) -0.0039(11) -0.0075(11)
C54 0.0259(15) 0.0168(13) 0.0224(14) -0.0035(11) 0.0011(11) -0.0014(11)
C55 0.0261(14) 0.0155(13) 0.0281(15) -0.0014(11) -0.0010(12) -0.0098(12)
C56 0.0189(13) 0.0136(13) 0.0279(15) 0.0008(10) -0.0034(11) -0.0071(11)
C57 0.0342(16) 0.0141(13) 0.0282(16) 0.0016(11) -0.0089(13) -0.0047(12)
C58 0.0337(16) 0.0150(13) 0.0286(16) -0.0012(11) -0.0081(13) -0.0098(12)
C61 0.0177(13) 0.0159(13) 0.0267(15) -0.0012(10) -0.0007(11) -0.0085(11)
C62 0.0250(14) 0.0181(14) 0.0279(16) -0.0016(11) -0.0070(12) -0.0054(12)
C63 0.0279(15) 0.0158(13) 0.0283(16) 0.0014(11) -0.0032(12) -0.0032(12)
C64 0.0181(13) 0.0116(12) 0.0340(16) -0.0010(10) 0.0015(11) -0.0074(12)
C65 0.0244(14) 0.0161(13) 0.0282(15) -0.0034(11) -0.0018(12) -0.0081(12)
C66 0.0250(14) 0.0151(13) 0.0264(15) 0.0017(10) -0.0049(12) -0.0054(11)
O67 0.0230(10) 0.0110(9) 0.0418(13) -0.0037(7) 0.0034(9) -0.0075(9)
C68 0.0221(14) 0.0176(13) 0.0230(15) -0.0003(11) -0.0029(11) -0.0033(11)
O68 0.0304(12) 0.0213(11) 0.0585(16) -0.0017(9) 0.0113(11) -0.0159(11)
C71 0.0213(14) 0.0172(13) 0.0219(14) -0.0034(10) -0.0025(11) -0.0016(11)
C72 0.0217(14) 0.0220(14) 0.0308(16) -0.0017(11) 0.0001(12) -0.0090(13)
C73 0.0270(15) 0.0210(14) 0.0309(16) -0.0030(11) -0.0012(13) -0.0077(13)
N74 0.0253(13) 0.0176(12) 0.0441(16) -0.0096(10) 0.0031(11) -0.0068(11)
O74 0.0348(13) 0.0313(13) 0.077(2) -0.0190(10) 0.0136(13) -0.0165(13)
C75 0.0203(14) 0.0169(13) 0.0318(16) -0.0040(10) 0.0017(12) -0.0049(12)
C76 0.048(2) 0.0261(17) 0.0382(19) 0.0019(14) -0.0053(16) -0.0073(15)
C77 0.046(2) 0.0303(17) 0.041(2) -0.0087(14) -0.0035(16) -0.0168(15)
C78 0.048(2) 0.040(2) 0.038(2) -0.0122(16) 0.0170(16) -0.0137(17)
C79 0.0290(18) 0.037(2) 0.069(3) 0.0012(14) -0.0165(18) -0.0039(18)
C81 0.108(4) 0.059(3) 0.057(3) 0.034(3) -0.037(3) -0.035(2)
C82 0.092(4) 0.049(2) 0.048(3) 0.004(2) -0.016(2) -0.015(2)
C83 0.090(3) 0.0263(18) 0.053(3) 0.010(2) -0.031(2) -0.0103(18)
C84 0.074(3) 0.045(2) 0.057(3) 0.018(2) -0.037(2) -0.020(2)
C85 0.096(4) 0.043(2) 0.070(3) -0.012(2) -0.045(3) -0.012(2)
C86 0.148(5) 0.029(2) 0.077(3) 0.025(3) -0.070(4) -0.032(2)

loop_
_atom_type_symbol
_atom_type_description
_atom_type_scat_dispersion_real
_atom_type_scat_dispersion_imag
_atom_type_scat_source
C C 0.0033 0.0016 'International Tables Vol C Tables 4.2.6.8 and 6.1.1.4'
H H 0.0000 0.0000 'International Tables Vol C Tables 4.2.6.8 and 6.1.1.4'
Cu Cu 0.3201 1.2651 'International Tables Vol C Tables 4.2.6.8 and 6.1.1.4'
N N 0.0061 0.0033 'International Tables Vol C Tables 4.2.6.8 and 6.1.1.4'
O O 0.0106 0.0060 'International Tables Vol C Tables 4.2.6.8 and 6.1.1.4'

loop_
_geom_angle_atom_site_label_1
_geom_angle_atom_site_label_2
_geom_angle_atom_site_label_3
_geom_angle
N2 Cu1 N1 91.49(9)
N2 Cu1 N4 177.88(10)
N1 Cu1 N4 88.66(9)
N2 Cu1 N3 88.59(9)
N1 Cu1 N3 177.93(10)
N4 Cu1 N3 91.18(9)
C11 N1 C14 105.7(2)
C11 N1 Cu1 129.20(16)
C14 N1 Cu1 125.07(17)
C24 N2 C21 105.3(2)
C24 N2 Cu1 127.97(17)
C21 N2 Cu1 126.71(18)
C31 N3 C34 105.2(2)
C31 N3 Cu1 128.41(17)
C34 N3 Cu1 126.40(17)
C41 N4 C44 105.8(2)
C41 N4 Cu1 124.93(17)
C44 N4 Cu1 129.12(17)
N1 C11 C45 123.3(2)
N1 C11 C12 110.4(2)
C45 C11 C12 126.2(2)
C13 C12 C11 105.9(2)
C13 C12 C16 123.7(2)
C11 C12 C16 130.4(2)
C12 C13 C14 107.5(2)
C12 C13 C18 127.4(2)
C14 C13 C18 125.1(2)
N1 C14 C15 125.2(2)
N1 C14 C13 110.5(2)
C15 C14 C13 124.3(2)
C21 C15 C14 126.8(2)
C21 C15 H15 116.6
C14 C15 H15 116.6
C12 C16 C17 113.5(2)
C12 C16 H16A 108.9
C17 C16 H16A 108.9
C12 C16 H16B 108.9
C17 C16 H16B 108.9
H16A C16 H16B 107.7
C16 C17 H17A 109.5
C16 C17 H17B 109.5
H17A C17 H17B 109.5
C16 C17 H17C 109.5
H17A C17 H17C 109.5
H17B C17 H17C 109.5
C19 C18 C13 113.4(2)
C19 C18 H18A 108.9
C13 C18 H18A 108.9
C19 C18 H18B 108.9
C13 C18 H18B 108.9
H18A C18 H18B 107.7
C18 C19 H19A 109.5
C18 C19 H19B 109.5
H19A C19 H19B 109.5
C18 C19 H19C 109.5
H19A C19 H19C 109.5
H19B C19 H19C 109.5
N2 C21 C15 123.7(2)
N2 C21 C22 110.5(2)
C15 C21 C22 125.7(2)
C23 C22 C21 106.8(2)
C23 C22 C26 127.9(2)
C21 C22 C26 125.2(3)
C22 C23 C24 106.3(2)
C22 C23 C28 128.7(2)
C24 C23 C28 124.9(2)
N2 C24 C25 124.8(2)
N2 C24 C23 111.1(2)
C25 C24 C23 124.0(2)
C24 C25 C31 124.7(2)
C24 C25 H25 117.7
C31 C25 H25 117.7
C22 C26 C27 111.1(3)
C22 C26 H26A 109.4
C27 C26 H26A 109.4
C22 C26 H26B 109.4
C27 C26 H26B 109.4
H26A C26 H26B 108.0
C26 C27 H27A 109.5
C26 C27 H27B 109.5
H27A C27 H27B 109.5
C26 C27 H27C 109.5
H27A C27 H27C 109.5
H27B C27 H27C 109.5
C23 C28 C29 114.1(2)
C23 C28 H28A 108.7
C29 C28 H28A 108.7
C23 C28 H28B 108.7
C29 C28 H28B 108.7
H28A C28 H28B 107.6
C28 C29 H29A 109.5
C28 C29 H29B 109.5
H29A C29 H29B 109.5
C28 C29 H29C 109.5
H29A C29 H29C 109.5
H29B C29 H29C 109.5
N3 C31 C25 123.8(2)
N3 C31 C32 111.0(2)
C25 C31 C32 125.0(2)
C33 C32 C31 106.2(2)
C33 C32 C36 127.3(2)
C31 C32 C36 126.4(2)
C32 C33 C34 106.8(2)
C32 C33 C38 128.0(3)
C34 C33 C38 125.1(2)
C35 C34 N3 124.1(2)
C35 C34 C33 125.0(2)
N3 C34 C33 110.9(2)
C34 C35 C41 126.5(2)
C34 C35 H35 116.7
C41 C35 H35 116.7
C32 C36 C37 112.7(3)
C32 C36 H36A 109.1
C37 C36 H36A 109.1
C32 C36 H36B 109.1
C37 C36 H36B 109.1
H36A C36 H36B 107.8
C36 C37 H37A 109.5
C36 C37 H37B 109.5
H37A C37 H37B 109.5
C36 C37 H37C 109.5
H37A C37 H37C 109.5
H37B C37 H37C 109.5
C33 C38 C39 112.2(2)
C33 C38 H38A 109.2
C39 C38 H38A 109.2
C33 C38 H38B 109.2
C39 C38 H38B 109.2
H38A C38 H38B 107.9
C38 C39 H39A 109.5
C38 C39 H39B 109.5
H39A C39 H39B 109.5
C38 C39 H39C 109.5
H39A C39 H39C 109.5
H39B C39 H39C 109.5
C35 C41 N4 125.5(2)
C35 C41 C42 123.8(2)
N4 C41 C42 110.6(2)
C43 C42 C41 107.2(2)
C43 C42 C46 128.8(2)
C41 C42 C46 124.0(2)
C42 C43 C44 106.6(2)
C42 C43 C48 124.1(2)
C44 C43 C48 129.3(2)
N4 C44 C45 123.4(2)
N4 C44 C43 109.8(2)
C45 C44 C43 126.8(2)
C44 C45 C11 123.8(2)
C44 C45 C51 118.1(2)
C11 C45 C51 118.1(2)
C42 C46 C47 113.4(2)
C42 C46 H46A 108.9
C47 C46 H46A 108.9
C42 C46 H46B 108.9
C47 C46 H46B 108.9
H46A C46 H46B 107.7
C46 C47 H47A 109.5
C46 C47 H47B 109.5
H47A C47 H47B 109.5
C46 C47 H47C 109.5
H47A C47 H47C 109.5
H47B C47 H47C 109.5
C43 C48 C49 111.7(3)
C43 C48 H48A 109.3
C49 C48 H48A 109.3
C43 C48 H48B 109.3
C49 C48 H48B 109.3
H48A C48 H48B 107.9
C48 C49 H49A 109.5
C48 C49 H49B 109.5
H49A C49 H49B 109.5
C48 C49 H49C 109.5
H49A C49 H49C 109.5
H49B C49 H49C 109.5
C52 C51 C45 176.4(3)
C51 C52 C53 174.9(3)
C58 C53 C54 117.6(2)
C58 C53 C52 120.8(2)
C54 C53 C52 121.6(3)
C55 C54 C53 121.0(3)
C55 C54 H54 119.5
C53 C54 H54 119.5
C54 C55 C56 121.4(3)
C54 C55 H55 119.3
C56 C55 H55 119.3
C55 C56 C57 117.9(2)
C55 C56 C61 121.7(2)
C57 C56 C61 120.3(3)
C58 C57 C56 120.6(3)
C58 C57 H57 119.7
C56 C57 H57 119.7
C57 C58 C53 121.4(3)
C57 C58 H58 119.3
C53 C58 H58 119.3
C62 C61 C66 118.3(2)
C62 C61 C56 121.8(2)
C66 C61 C56 119.9(2)
C63 C62 C61 121.7(2)
C63 C62 H62 119.2
C61 C62 H62 119.2
C64 C63 C62 118.4(3)
C64 C63 H63 120.8
C62 C63 H63 120.8
C65 C64 C63 122.0(2)
C65 C64 O67 118.6(2)
C63 C64 O67 119.4(3)
C64 C65 C66 119.2(2)
C64 C65 H65 120.4
C66 C65 H65 120.4
C65 C66 C61 120.4(3)
C65 C66 H66 119.8
C61 C66 H66 119.8
C68 O67 C64 114.7(2)
O68 C68 O67 123.6(2)
O68 C68 C71 123.2(3)
O67 C68 C71 113.2(2)
C72 C71 C68 127.7(3)
C72 C71 C75 113.0(2)
C68 C71 C75 119.4(2)
C71 C72 C73 112.5(3)
C71 C72 H72 123.8
C73 C72 H72 123.8
N74 C73 C72 99.8(2)
N74 C73 C76 109.4(3)
C72 C73 C76 112.9(2)
N74 C73 C77 109.9(2)
C72 C73 C77 112.9(3)
C76 C73 C77 111.3(3)
O74 N74 C75 121.9(3)
O74 N74 C73 122.5(2)
C75 N74 C73 115.6(2)
N74 C75 C71 99.2(2)
N74 C75 C78 109.5(3)
C71 C75 C78 113.5(2)
N74 C75 C79 109.3(2)
C71 C75 C79 113.1(3)
C78 C75 C79 111.4(3)
C73 C76 H76A 109.5
C73 C76 H76B 109.5
H76A C76 H76B 109.5
C73 C76 H76C 109.5
H76A C76 H76C 109.5
H76B C76 H76C 109.5
C73 C77 H77A 109.5
C73 C77 H77B 109.5
H77A C77 H77B 109.5
C73 C77 H77C 109.5
H77A C77 H77C 109.5
H77B C77 H77C 109.5
C75 C78 H78A 109.5
C75 C78 H78B 109.5
H78A C78 H78B 109.5
C75 C78 H78C 109.5
H78A C78 H78C 109.5
H78B C78 H78C 109.5
C75 C79 H79A 109.5
C75 C79 H79B 109.5
H79A C79 H79B 109.5
C75 C79 H79C 109.5
H79A C79 H79C 109.5
H79B C79 H79C 109.5
C82 C81 C86 119.7(5)
C82 C81 H81 120.1
C86 C81 H81 120.1
C81 C82 C83 120.7(5)
C81 C82 H82 119.6
C83 C82 H82 119.6
C82 C83 C84 120.1(4)
C82 C83 H83 120.0
C84 C83 H83 120.0
C83 C84 C85 119.6(5)
C83 C84 H84 120.2
C85 C84 H84 120.2
C86 C85 C84 119.6(5)
C86 C85 H85 120.2
C84 C85 H85 120.2
C81 C86 C85 120.3(4)
C81 C86 H86 119.9
C85 C86 H86 119.9

loop_
_geom_bond_atom_site_label_1
_geom_bond_atom_site_label_2
_geom_bond_distance
_geom_bond_publ_flag
Cu1 N2 2.004(2) y
Cu1 N1 2.008(2) y
Cu1 N4 2.008(2) y
Cu1 N3 2.009(2) y
N1 C11 1.384(3) ?
N1 C14 1.388(3) ?
N2 C24 1.380(4) ?
N2 C21 1.385(3) ?
N3 C31 1.384(3) ?
N3 C34 1.387(3) ?
N4 C41 1.388(3) ?
N4 C44 1.390(3) ?
C11 C45 1.432(3) ?
C11 C12 1.468(4) ?
C12 C13 1.374(4) ?
C12 C16 1.510(4) ?
C13 C14 1.444(4) ?
C13 C18 1.521(4) ?
C14 C15 1.401(3) ?
C15 C21 1.387(4) ?
C15 H15 0.9500 ?
C16 C17 1.534(4) ?
C16 H16A 0.9900 ?
C16 H16B 0.9900 ?
C17 H17A 0.9800 ?
C17 H17B 0.9800 ?
C17 H17C 0.9800 ?
C18 C19 1.519(5) ?
C18 H18A 0.9900 ?
C18 H18B 0.9900 ?
C19 H19A 0.9800 ?
C19 H19B 0.9800 ?
C19 H19C 0.9800 ?
C21 C22 1.463(3) ?
C22 C23 1.365(4) ?
C22 C26 1.522(4) ?
C23 C24 1.461(3) ?
C23 C28 1.510(4) ?
C24 C25 1.395(4) ?
C25 C31 1.397(4) ?
C25 H25 0.9500 ?
C26 C27 1.526(5) ?
C26 H26A 0.9900 ?
C26 H26B 0.9900 ?
C27 H27A 0.9800 ?
C27 H27B 0.9800 ?
C27 H27C 0.9800 ?
C28 C29 1.535(4) ?
C28 H28A 0.9900 ?
C28 H28B 0.9900 ?
C29 H29A 0.9800 ?
C29 H29B 0.9800 ?
C29 H29C 0.9800 ?
C31 C32 1.456(4) ?
C32 C33 1.376(4) ?
C32 C36 1.510(4) ?
C33 C34 1.450(4) ?
C33 C38 1.512(4) ?
C34 C35 1.386(4) ?
C35 C41 1.386(4) ?
C35 H35 0.9500 ?
C36 C37 1.529(4) ?
C36 H36A 0.9900 ?
C36 H36B 0.9900 ?
C37 H37A 0.9800 ?
C37 H37B 0.9800 ?
C37 H37C 0.9800 ?
C38 C39 1.536(4) ?
C38 H38A 0.9900 ?
C38 H38B 0.9900 ?
C39 H39A 0.9800 ?
C39 H39B 0.9800 ?
C39 H39C 0.9800 ?
C41 C42 1.451(3) ?
C42 C43 1.366(4) ?
C42 C46 1.518(3) ?
C43 C44 1.474(3) ?
C43 C48 1.520(4) ?
C44 C45 1.422(4) ?
C45 C51 1.441(4) ?
C46 C47 1.537(4) ?
C46 H46A 0.9900 ?
C46 H46B 0.9900 ?
C47 H47A 0.9800 ?
C47 H47B 0.9800 ?
C47 H47C 0.9800 ?
C48 C49 1.538(5) ?
C48 H48A 0.9900 ?
C48 H48B 0.9900 ?
C49 H49A 0.9800 ?
C49 H49B 0.9800 ?
C49 H49C 0.9800 ?
C51 C52 1.211(4) y
C52 C53 1.443(4) ?
C53 C58 1.405(4) ?
C53 C54 1.409(4) ?
C54 C55 1.391(4) ?
C54 H54 0.9500 ?
C55 C56 1.400(4) ?
C55 H55 0.9500 ?
C56 C57 1.412(4) ?
C56 C61 1.500(4) ?
C57 C58 1.394(4) ?
C57 H57 0.9500 ?
C58 H58 0.9500 ?
C61 C62 1.401(4) ?
C61 C66 1.410(4) ?
C62 C63 1.397(4) ?
C62 H62 0.9500 ?
C63 C64 1.385(4) ?
C63 H63 0.9500 ?
C64 C65 1.384(4) ?
C64 O67 1.429(3) ?
C65 C66 1.402(4) ?
C65 H65 0.9500 ?
C66 H66 0.9500 ?
O67 C68 1.354(3) ?
C68 O68 1.209(3) ?
C68 C71 1.483(4) ?
C71 C72 1.341(4) ?
C71 C75 1.520(4) ?
C72 C73 1.510(4) ?
C72 H72 0.9500 ?
C73 N74 1.487(4) y
C73 C76 1.537(4) ?
C73 C77 1.545(4) ?
N74 O74 1.278(3) y
N74 C75 1.483(4) y
C75 C78 1.527(5) ?
C75 C79 1.531(4) ?
C76 H76A 0.9800 ?
C76 H76B 0.9800 ?
C76 H76C 0.9800 ?
C77 H77A 0.9800 ?
C77 H77B 0.9800 ?
C77 H77C 0.9800 ?
C78 H78A 0.9800 ?
C78 H78B 0.9800 ?
C78 H78C 0.9800 ?
C79 H79A 0.9800 ?
C79 H79B 0.9800 ?
C79 H79C 0.9800 ?
C81 C82 1.371(6) ?
C81 C86 1.373(8) ?
C81 H81 0.9500 ?
C82 C83 1.373(7) ?
C82 H82 0.9500 ?
C83 C84 1.376(7) ?
C83 H83 0.9500 ?
C84 C85 1.391(6) ?
C84 H84 0.9500 ?
C85 C86 1.384(8) ?
C85 H85 0.9500 ?
C86 H86 0.9500 ?

loop_
_geom_torsion_atom_site_label_1
_geom_torsion_atom_site_label_2
_geom_torsion_atom_site_label_3
_geom_torsion_atom_site_label_4
_geom_torsion
_geom_torsion_publ_flag
N2 Cu1 N1 C11 170.4(2) ?
N4 Cu1 N1 C11 -11.7(2) ?
N2 Cu1 N1 C14 -9.2(2) ?
N4 Cu1 N1 C14 168.6(2) ?
N1 Cu1 N2 C24 -171.2(2) ?
N3 Cu1 N2 C24 10.9(2) ?
N1 Cu1 N2 C21 10.3(2) ?
N3 Cu1 N2 C21 -167.6(2) ?
N2 Cu1 N3 C31 -12.4(2) ?
N4 Cu1 N3 C31 169.7(2) ?
N2 Cu1 N3 C34 168.6(2) ?
N4 Cu1 N3 C34 -9.2(2) ?
N1 Cu1 N4 C41 -166.1(2) ?
N3 Cu1 N4 C41 11.8(2) ?
N1 Cu1 N4 C44 9.3(2) ?
N3 Cu1 N4 C44 -172.7(2) ?
C14 N1 C11 C45 -177.0(2) ?
Cu1 N1 C11 C45 3.3(4) ?
C14 N1 C11 C12 -0.4(3) ?
Cu1 N1 C11 C12 179.86(18) ?
N1 C11 C12 C13 -0.4(3) ?
C45 C11 C12 C13 176.1(3) ?
N1 C11 C12 C16 -179.0(3) ?
C45 C11 C12 C16 -2.6(5) ?
C11 C12 C13 C14 1.0(3) ?
C16 C12 C13 C14 179.8(2) ?
C11 C12 C13 C18 -178.5(3) ?
C16 C12 C13 C18 0.3(4) ?
C11 N1 C14 C15 -175.5(3) ?
Cu1 N1 C14 C15 4.2(4) ?
C11 N1 C14 C13 1.0(3) ?
Cu1 N1 C14 C13 -179.22(18) ?
C12 C13 C14 N1 -1.3(3) ?
C18 C13 C14 N1 178.2(2) ?
C12 C13 C14 C15 175.3(3) ?
C18 C13 C14 C15 -5.3(4) ?
N1 C14 C15 C21 4.2(5) ?
C13 C14 C15 C21 -171.9(3) ?
C13 C12 C16 C17 91.9(3) ?
C11 C12 C16 C17 -89.6(3) ?
C12 C13 C18 C19 96.9(3) ?
C14 C13 C18 C19 -82.5(4) ?
C24 N2 C21 C15 175.1(3) ?
Cu1 N2 C21 C15 -6.1(4) ?
C24 N2 C21 C22 -1.7(3) ?
Cu1 N2 C21 C22 177.09(18) ?
C14 C15 C21 N2 -3.2(5) ?
C14 C15 C21 C22 173.1(3) ?
N2 C21 C22 C23 2.8(3) ?
C15 C21 C22 C23 -173.9(3) ?
N2 C21 C22 C26 -173.5(2) ?
C15 C21 C22 C26 9.8(4) ?
C21 C22 C23 C24 -2.6(3) ?
C26 C22 C23 C24 173.6(3) ?
C21 C22 C23 C28 179.8(3) ?
C26 C22 C23 C28 -4.0(5) ?
C21 N2 C24 C25 175.5(3) ?
Cu1 N2 C24 C25 -3.2(4) ?
C21 N2 C24 C23 0.1(3) ?
Cu1 N2 C24 C23 -178.71(17) ?
C22 C23 C24 N2 1.7(3) ?
C28 C23 C24 N2 179.4(2) ?
C22 C23 C24 C25 -173.8(3) ?
C28 C23 C24 C25 3.9(4) ?
N2 C24 C25 C31 -8.5(4) ?
C23 C24 C25 C31 166.4(3) ?
C23 C22 C26 C27 -78.9(4) ?
C21 C22 C26 C27 96.7(4) ?
C22 C23 C28 C29 103.0(3) ?
C24 C23 C28 C29 -74.2(4) ?
C34 N3 C31 C25 -174.5(3) ?
Cu1 N3 C31 C25 6.4(4) ?
C34 N3 C31 C32 0.2(3) ?
Cu1 N3 C31 C32 -178.95(18) ?
C24 C25 C31 N3 6.9(4) ?
C24 C25 C31 C32 -167.1(3) ?
N3 C31 C32 C33 -1.2(3) ?
C25 C31 C32 C33 173.4(3) ?
N3 C31 C32 C36 -178.4(3) ?
C25 C31 C32 C36 -3.8(4) ?
C31 C32 C33 C34 1.7(3) ?
C36 C32 C33 C34 178.9(3) ?
C31 C32 C33 C38 177.0(3) ?
C36 C32 C33 C38 -5.9(5) ?
C31 N3 C34 C35 -176.8(3) ?
Cu1 N3 C34 C35 2.3(4) ?
C31 N3 C34 C33 0.9(3) ?
Cu1 N3 C34 C33 -179.93(18) ?
C32 C33 C34 C35 176.0(3) ?
C38 C33 C34 C35 0.5(5) ?
C32 C33 C34 N3 -1.7(3) ?
C38 C33 C34 N3 -177.2(3) ?
N3 C34 C35 C41 6.4(5) ?
C33 C34 C35 C41 -171.0(3) ?
C33 C32 C36 C37 -82.6(4) ?
C31 C32 C36 C37 94.0(3) ?
C32 C33 C38 C39 -94.8(4) ?
C34 C33 C38 C39 79.7(4) ?
C34 C35 C41 N4 -3.2(5) ?
C34 C35 C41 C42 173.1(3) ?
C44 N4 C41 C35 175.5(3) ?
Cu1 N4 C41 C35 -8.2(4) ?
C44 N4 C41 C42 -1.2(3) ?
Cu1 N4 C41 C42 175.14(18) ?
C35 C41 C42 C43 -175.2(3) ?
N4 C41 C42 C43 1.6(3) ?
C35 C41 C42 C46 1.6(4) ?
N4 C41 C42 C46 178.4(2) ?
C41 C42 C43 C44 -1.2(3) ?
C46 C42 C43 C44 -177.9(3) ?
C41 C42 C43 C48 -179.8(3) ?
C46 C42 C43 C48 3.6(5) ?
C41 N4 C44 C45 177.7(2) ?
Cu1 N4 C44 C45 1.5(4) ?
C41 N4 C44 C43 0.4(3) ?
Cu1 N4 C44 C43 -175.71(18) ?
C42 C43 C44 N4 0.5(3) ?
C48 C43 C44 N4 179.0(3) ?
C42 C43 C44 C45 -176.6(3) ?
C48 C43 C44 C45 1.9(5) ?
N4 C44 C45 C11 -15.4(4) ?
C43 C44 C45 C11 161.4(3) ?
N4 C44 C45 C51 164.1(2) ?
C43 C44 C45 C51 -19.1(4) ?
N1 C11 C45 C44 12.9(4) ?
C12 C11 C45 C44 -163.1(3) ?
N1 C11 C45 C51 -166.5(2) ?
C12 C11 C45 C51 17.5(4) ?
C43 C42 C46 C47 98.5(4) ?
C41 C42 C46 C47 -77.6(3) ?
C42 C43 C48 C49 -86.1(3) ?
C44 C43 C48 C49 95.7(4) ?
C58 C53 C54 C55 -3.4(4) ?
C52 C53 C54 C55 174.5(3) ?
C53 C54 C55 C56 0.5(4) ?
C54 C55 C56 C57 2.3(4) ?
C54 C55 C56 C61 -174.8(2) ?
C55 C56 C57 C58 -2.0(4) ?
C61 C56 C57 C58 175.1(3) ?
C56 C57 C58 C53 -1.0(4) ?
C54 C53 C58 C57 3.7(4) ?
C52 C53 C58 C57 -174.2(3) ?
C55 C56 C61 C62 -152.4(3) ?
C57 C56 C61 C62 30.6(4) ?
C55 C56 C61 C66 28.0(4) ?
C57 C56 C61 C66 -149.0(3) ?
C66 C61 C62 C63 2.0(4) ?
C56 C61 C62 C63 -177.6(3) ?
C61 C62 C63 C64 -1.4(4) ?
C62 C63 C64 C65 -0.1(4) ?
C62 C63 C64 O67 -178.2(3) ?
C63 C64 C65 C66 0.8(4) ?
O67 C64 C65 C66 178.9(2) ?
C64 C65 C66 C61 -0.1(4) ?
C62 C61 C66 C65 -1.3(4) ?
C56 C61 C66 C65 178.3(3) ?
C65 C64 O67 C68 78.2(3) ?
C63 C64 O67 C68 -103.6(3) ?
C64 O67 C68 O68 6.1(4) ?
C64 O67 C68 C71 -174.4(2) ?
O68 C68 C71 C72 177.5(3) y
O67 C68 C71 C72 -2.0(4) ?
O68 C68 C71 C75 -2.6(4) ?
O67 C68 C71 C75 178.0(2) y
C68 C71 C72 C73 -179.1(3) ?
C75 C71 C72 C73 0.9(4) ?
C71 C72 C73 N74 -0.7(3) ?
C71 C72 C73 C76 115.4(3) ?
C71 C72 C73 C77 -117.2(3) ?
C72 C73 N74 O74 179.1(3) ?
C76 C73 N74 O74 60.4(4) ?
C77 C73 N74 O74 -62.1(4) ?
C72 C73 N74 C75 0.2(3) ?
C76 C73 N74 C75 -118.5(3) ?
C77 C73 N74 C75 119.0(3) ?
O74 N74 C75 C71 -178.6(3) ?
C73 N74 C75 C71 0.3(3) ?
O74 N74 C75 C78 -59.5(4) ?
C73 N74 C75 C78 119.4(3) ?
O74 N74 C75 C79 62.8(4) ?
C73 N74 C75 C79 -118.2(3) ?
C72 C71 C75 N74 -0.7(3) ?
C68 C71 C75 N74 179.3(2) ?
C72 C71 C75 C78 -116.8(3) ?
C68 C71 C75 C78 63.2(4) ?
C72 C71 C75 C79 114.9(3) ?
C68 C71 C75 C79 -65.0(4) ?
C86 C81 C82 C83 -1.0(7) ?
C81 C82 C83 C84 1.0(6) ?
C82 C83 C84 C85 -0.1(6) ?
C83 C84 C85 C86 -1.0(6) ?
C82 C81 C86 C85 0.0(7) ?
C84 C85 C86 C81 1.0(6) ?
